data_7153291
loop_
_publ_author_name
'Nair, Vijay'
'Varghese, Vimal'
'Babu, Beneesh P.'
'Sinu, C. R.'
'Suresh, Eringathodi'

_publ_section_title
;
 A novel pseudo four component reaction involving homoenolate for the
 synthesis of gamma-aminobutyric acid (GABA) derivatives.
;
_journal_issue 4
_journal_name_full 'Organic &amp; biomolecular chemistry'
_journal_page_first 761
_journal_page_last 764
_journal_paper_doi 10.1039/b922981g
_journal_volume 8
_journal_year 2010
_chemical_formula_sum 'C26 H27 N O4 S'
_chemical_formula_weight 449.55
_chemical_name_systematic
;
?
;
_space_group_IT_number 15
_symmetry_cell_setting monoclinic
_symmetry_space_group_name_Hall '-C 2yc'
_symmetry_space_group_name_H-M 'C 1 2/c 1'
_atom_sites_solution_hydrogens geom
_atom_sites_solution_primary direct
_atom_sites_solution_secondary difmap
_audit_creation_method SHELXL-97
_cell_angle_alpha 90.00
_cell_angle_beta 117.916(4)
_cell_angle_gamma 90.00
_cell_formula_units_Z 8
_cell_length_a 43.586(9)
_cell_length_b 5.4702(12)
_cell_length_c 22.829(5)
_cell_measurement_reflns_used 1556
_cell_measurement_temperature 293(2)
_cell_measurement_theta_max 19.95
_cell_measurement_theta_min 2.86
_cell_volume 4809.6(18)
_computing_cell_refinement 'BRUKER SMART'
_computing_data_collection 'BRUKER SMART'
_computing_data_reduction 'BRUKER SAINT'
_computing_molecular_graphics ORTEP
_computing_structure_refinement 'SHELXL-97 (Sheldrick, 1997)'
_computing_structure_solution 'SHELXS-97 (Sheldrick, 1990)'
_diffrn_ambient_temperature 293(2)
_diffrn_measured_fraction_theta_full 0.440
_diffrn_measured_fraction_theta_max 0.440
_diffrn_measurement_device_type 'BRUKER SMART APEX CCD DIFFRACTOMETER'
_diffrn_measurement_method 'OMEGA-PHI SCAN'
_diffrn_radiation_monochromator graphite
_diffrn_radiation_source 'fine-focus sealed tube'
_diffrn_radiation_type MoK\a
_diffrn_radiation_wavelength 0.71073
_diffrn_reflns_av_R_equivalents 0.0782
_diffrn_reflns_av_sigmaI/netI 0.0874
_diffrn_reflns_limit_h_max 46
_diffrn_reflns_limit_h_min -32
_diffrn_reflns_limit_k_max 5
_diffrn_reflns_limit_k_min -5
_diffrn_reflns_limit_l_max 23
_diffrn_reflns_limit_l_min -24
_diffrn_reflns_number 8857
_diffrn_reflns_theta_full 22.50
_diffrn_reflns_theta_max 22.50
_diffrn_reflns_theta_min 1.06
_exptl_absorpt_coefficient_mu 0.166
_exptl_absorpt_correction_T_max 0.9868
_exptl_absorpt_correction_T_min 0.9157
_exptl_absorpt_correction_type multi-scan
_exptl_absorpt_process_details 'BRUKER SADABS'
_exptl_crystal_colour Colourless
_exptl_crystal_density_diffrn 1.242
_exptl_crystal_density_method 'not measured'
_exptl_crystal_description Plates
_exptl_crystal_F_000 1904
_exptl_crystal_size_max 0.54
_exptl_crystal_size_mid 0.23
_exptl_crystal_size_min 0.08
_refine_diff_density_max 0.471
_refine_diff_density_min -0.401
_refine_diff_density_rms 0.099
_refine_ls_extinction_method none
_refine_ls_goodness_of_fit_ref 1.261
_refine_ls_hydrogen_treatment constr
_refine_ls_matrix_type full
_refine_ls_number_parameters 291
_refine_ls_number_reflns 3116
_refine_ls_number_restraints 0
_refine_ls_restrained_S_all 1.261
_refine_ls_R_factor_all 0.1986
_refine_ls_R_factor_gt 0.1650
_refine_ls_shift/su_max 0.001
_refine_ls_shift/su_mean 0.000
_refine_ls_structure_factor_coef Fsqd
_refine_ls_weighting_details 'calc w=1/[\s^2^(Fo^2^)+(0.0861P)^2^+114.7879P] where P=(Fo^2^+2Fc^2^)/3'
_refine_ls_weighting_scheme calc
_refine_ls_wR_factor_gt 0.3653
_refine_ls_wR_factor_ref 0.3815
_reflns_number_gt 2455
_reflns_number_total 3116
_reflns_threshold_expression >2sigma(I)
_cod_data_source_file b922981g.txt
_cod_data_source_block 360vvtfm(compound4b)
_cod_depositor_comments
;
The following automatic conversions were performed:

'_symmetry_cell_setting' value 'Monoclinic' changed to 'monoclinic'
according to /home/saulius/struct/CIF-dictionaries/cif_core.dic
dictionary named 'cif_core.dic' version 2.4.2 from
2011-04-26.

'_exptl_absorpt_correction_type' value 'MULTI-SCAN'
changed to 'multi-scan' according to
/home/saulius/struct/CIF-dictionaries/cif_core.dic dictionary named
'cif_core.dic' version 2.4.2 from 2011-04-26.

Automatic conversion script
Id: cif_fix_values 1891 2012-01-12 08:04:46Z andrius 
;
_cod_original_cell_volume 4809.7(18)
_cod_original_sg_symbol_H-M C2/c
_cod_database_code 7153291

loop_
_symmetry_equiv_pos_as_xyz
'x, y, z'
'-x, y, -z+1/2'
'x+1/2, y+1/2, z'
'-x+1/2, y+1/2, -z+1/2'
'-x, -y, -z'
'x, -y, z-1/2'
'-x+1/2, -y+1/2, -z'
'x+1/2, -y+1/2, z-1/2'

loop_
_atom_site_label
_atom_site_type_symbol
_atom_site_fract_x
_atom_site_fract_y
_atom_site_fract_z
_atom_site_U_iso_or_equiv
_atom_site_adp_type
_atom_site_occupancy
_atom_site_calc_flag
_atom_site_refinement_flags
S1 S 0.16564(8) -0.0030(7) 0.22289(15) 0.0440(10) Uani 1 d .
O1 O 0.1501(2) -0.2388(16) 0.2078(4) 0.055(2) Uani 1 d .
O2 O 0.1852(2) 0.0698(18) 0.2904(4) 0.064(3) Uani 1 d .
O3 O 0.0600(3) 0.6883(19) 0.0134(5) 0.076(3) Uani 1 d .
O4 O 0.0333(3) 0.4090(19) -0.0640(4) 0.072(3) Uani 1 d .
N1 N 0.1351(2) 0.1971(18) 0.1878(4) 0.036(2) Uani 1 d .
H1D H 0.1350 0.3210 0.2109 0.043 Uiso 1 calc R
C1 C 0.2556(5) 0.089(5) 0.0873(12) 0.143(9) Uani 1 d .
H1A H 0.2405 0.1223 0.0413 0.215 Uiso 1 calc R
H1B H 0.2677 -0.0617 0.0912 0.215 Uiso 1 calc R
H1C H 0.2721 0.2196 0.1059 0.215 Uiso 1 calc R
C2 C 0.2345(3) 0.068(3) 0.1240(8) 0.062(4) Uani 1 d .
C3 C 0.2123(4) -0.129(3) 0.1097(8) 0.084(5) Uani 1 d .
H3 H 0.2110 -0.2457 0.0789 0.101 Uiso 1 calc R
C4 C 0.1915(4) -0.155(3) 0.1417(6) 0.058(4) Uani 1 d .
H4 H 0.1769 -0.2890 0.1328 0.070 Uiso 1 calc R
C5 C 0.1929(3) 0.020(2) 0.1860(6) 0.043(3) Uani 1 d .
C6 C 0.2144(3) 0.211(3) 0.1982(6) 0.059(4) Uani 1 d .
H6 H 0.2155 0.3304 0.2282 0.071 Uiso 1 calc R
C7 C 0.2348(4) 0.234(3) 0.1672(8) 0.066(4) Uani 1 d .
H7 H 0.2493 0.3694 0.1767 0.079 Uiso 1 calc R
C8 C 0.1080(2) 0.180(2) 0.1199(5) 0.027(3) Uani 1 d .
H8 H 0.1018 0.0072 0.1105 0.033 Uiso 1 calc R
C9 C 0.1197(3) 0.267(2) 0.0716(5) 0.041(3) Uani 1 d .
H9 H 0.1299 0.4207 0.0792 0.049 Uiso 1 calc R
C10 C 0.1169(3) 0.148(2) 0.0194(5) 0.036(3) Uani 1 d .
H10 H 0.1059 -0.0031 0.0110 0.043 Uiso 1 calc R
C11 C 0.1291(3) 0.228(3) -0.0266(6) 0.051(4) Uani 1 d .
C12 C 0.1471(5) 0.435(4) -0.0210(9) 0.117(8) Uani 1 d .
H12 H 0.1522 0.5367 0.0151 0.140 Uiso 1 calc R
C13 C 0.1583(7) 0.504(5) -0.0666(12) 0.158(12) Uani 1 d .
H13 H 0.1709 0.6470 -0.0606 0.190 Uiso 1 calc R
C14 C 0.1507(4) 0.364(5) -0.1181(8) 0.097(7) Uani 1 d .
H14 H 0.1595 0.4006 -0.1472 0.116 Uiso 1 calc R
C15 C 0.1311(6) 0.174(5) -0.1287(10) 0.126(9) Uani 1 d .
H15 H 0.1249 0.0806 -0.1666 0.151 Uiso 1 calc R
C16 C 0.1196(4) 0.111(3) -0.0849(7) 0.085(6) Uani 1 d .
H16 H 0.1043 -0.0205 -0.0956 0.103 Uiso 1 calc R
C17 C 0.0755(3) 0.317(2) 0.1135(6) 0.041(3) Uani 1 d .
H17 H 0.0818 0.4902 0.1229 0.049 Uiso 1 calc R
C18 C 0.0457(3) 0.303(2) 0.0437(5) 0.049(3) Uani 1 d .
H18A H 0.0240 0.3235 0.0453 0.058 Uiso 1 calc R
H18B H 0.0455 0.1412 0.0260 0.058 Uiso 1 calc R
C19 C 0.0477(3) 0.492(3) -0.0028(7) 0.053(4) Uani 1 d .
C20 C 0.0340(4) 0.585(3) -0.1122(7) 0.087(6) Uani 1 d .
H20A H 0.0510 0.7092 -0.0891 0.131 Uiso 1 calc R
H20B H 0.0116 0.6593 -0.1363 0.131 Uiso 1 calc R
H20C H 0.0399 0.5015 -0.1425 0.131 Uiso 1 calc R
C21 C 0.0649(3) 0.229(2) 0.1640(5) 0.034(3) Uani 1 d .
C22 C 0.0457(3) 0.020(3) 0.1557(7) 0.056(4) Uani 1 d .
H22 H 0.0384 -0.0720 0.1172 0.067 Uiso 1 calc R
C23 C 0.0368(4) -0.057(3) 0.2043(9) 0.070(5) Uani 1 d .
H23 H 0.0249 -0.2028 0.1995 0.084 Uiso 1 calc R
C24 C 0.0460(4) 0.086(3) 0.2589(7) 0.066(5) Uani 1 d .
H24 H 0.0388 0.0419 0.2899 0.079 Uiso 1 calc R
C25 C 0.0652(4) 0.289(3) 0.2690(7) 0.069(4) Uani 1 d .
H25 H 0.0723 0.3809 0.3074 0.083 Uiso 1 calc R
C26 C 0.0739(3) 0.355(3) 0.2204(7) 0.060(4) Uani 1 d .
H26 H 0.0868 0.4976 0.2270 0.072 Uiso 1 calc R

loop_
_atom_site_aniso_label
_atom_site_aniso_U_11
_atom_site_aniso_U_22
_atom_site_aniso_U_33
_atom_site_aniso_U_23
_atom_site_aniso_U_13
_atom_site_aniso_U_12
S1 0.0447(18) 0.054(2) 0.0337(17) 0.0116(17) 0.0186(14) 0.0087(18)
O1 0.060(5) 0.044(6) 0.052(5) 0.010(4) 0.019(4) -0.010(5)
O2 0.057(6) 0.077(7) 0.050(6) 0.015(5) 0.019(5) 0.006(5)
O3 0.130(9) 0.036(6) 0.077(7) 0.010(5) 0.060(7) -0.004(7)
O4 0.080(7) 0.086(8) 0.031(5) 0.009(5) 0.011(5) -0.022(6)
N1 0.030(5) 0.051(7) 0.025(5) -0.020(5) 0.010(4) -0.008(5)
C1 0.129(17) 0.18(2) 0.19(2) -0.03(2) 0.132(18) -0.006(17)
C2 0.027(7) 0.089(13) 0.080(11) 0.007(9) 0.032(7) 0.005(8)
C3 0.077(11) 0.099(14) 0.106(13) -0.048(11) 0.068(11) -0.021(11)
C4 0.070(9) 0.061(10) 0.053(8) -0.020(8) 0.037(7) -0.022(8)
C5 0.022(6) 0.049(8) 0.048(7) -0.002(7) 0.008(5) -0.009(6)
C6 0.037(7) 0.090(12) 0.058(9) -0.019(8) 0.028(7) -0.007(8)
C7 0.053(9) 0.071(11) 0.078(11) 0.012(9) 0.033(8) -0.008(8)
C8 0.034(6) 0.023(6) 0.025(6) -0.004(5) 0.014(5) -0.006(5)
C9 0.035(6) 0.058(9) 0.043(7) -0.009(7) 0.030(6) -0.017(6)
C10 0.044(7) 0.046(8) 0.028(6) -0.005(6) 0.025(5) 0.005(6)
C11 0.043(7) 0.080(11) 0.039(8) 0.002(7) 0.027(6) -0.007(8)
C12 0.133(17) 0.17(2) 0.105(15) -0.052(15) 0.100(14) -0.061(17)
C13 0.21(3) 0.20(3) 0.14(2) -0.07(2) 0.14(2) -0.11(2)
C14 0.066(11) 0.19(2) 0.059(11) 0.002(13) 0.048(9) -0.007(13)
C15 0.15(2) 0.16(2) 0.104(16) -0.055(15) 0.093(15) -0.081(18)
C16 0.111(13) 0.107(14) 0.064(10) -0.013(10) 0.063(10) -0.046(12)
C17 0.043(7) 0.037(8) 0.051(8) 0.004(6) 0.030(6) 0.006(6)
C18 0.051(8) 0.057(9) 0.034(7) 0.018(6) 0.017(6) -0.005(7)
C19 0.050(8) 0.043(10) 0.074(10) 0.012(8) 0.034(8) 0.013(8)
C20 0.082(11) 0.138(17) 0.048(9) 0.047(10) 0.036(8) -0.001(11)
C21 0.036(6) 0.048(8) 0.025(6) 0.001(6) 0.019(5) 0.014(6)
C22 0.066(9) 0.057(9) 0.064(9) -0.013(8) 0.046(8) -0.022(8)
C23 0.079(11) 0.034(9) 0.115(14) 0.027(9) 0.061(10) -0.005(8)
C24 0.062(9) 0.105(14) 0.051(9) 0.016(9) 0.043(8) 0.010(10)
C25 0.091(11) 0.085(12) 0.063(10) 0.000(9) 0.062(9) -0.013(10)
C26 0.046(8) 0.075(11) 0.076(10) 0.005(9) 0.044(8) 0.003(8)

loop_
_atom_type_symbol
_atom_type_description
_atom_type_scat_dispersion_real
_atom_type_scat_dispersion_imag
_atom_type_scat_source
C C 0.0033 0.0016 'International Tables Vol C Tables 4.2.6.8 and 6.1.1.4'
H H 0.0000 0.0000 'International Tables Vol C Tables 4.2.6.8 and 6.1.1.4'
N N 0.0061 0.0033 'International Tables Vol C Tables 4.2.6.8 and 6.1.1.4'
O O 0.0106 0.0060 'International Tables Vol C Tables 4.2.6.8 and 6.1.1.4'
S S 0.1246 0.1234 'International Tables Vol C Tables 4.2.6.8 and 6.1.1.4'

loop_
_geom_angle_atom_site_label_1
_geom_angle_atom_site_label_2
_geom_angle_atom_site_label_3
_geom_angle
O1 S1 O2 119.4(6)
O1 S1 N1 107.8(5)
O2 S1 N1 106.5(5)
O1 S1 C5 107.6(6)
O2 S1 C5 107.6(5)
N1 S1 C5 107.4(5)
C19 O4 C20 113.6(12)
C8 N1 S1 123.9(7)
C8 N1 H1D 118.1
S1 N1 H1D 118.1
C2 C1 H1A 109.5
C2 C1 H1B 109.5
H1A C1 H1B 109.5
C2 C1 H1C 109.5
H1A C1 H1C 109.5
H1B C1 H1C 109.5
C7 C2 C3 117.9(13)
C7 C2 C1 124.1(16)
C3 C2 C1 117.9(16)
C2 C3 C4 120.1(14)
C2 C3 H3 120.0
C4 C3 H3 120.0
C5 C4 C3 119.8(13)
C5 C4 H4 120.1
C3 C4 H4 120.1
C6 C5 C4 118.7(12)
C6 C5 S1 121.3(10)
C4 C5 S1 119.9(10)
C5 C6 C7 121.3(14)
C5 C6 H6 119.4
C7 C6 H6 119.4
C2 C7 C6 122.2(15)
C2 C7 H7 118.9
C6 C7 H7 118.9
N1 C8 C9 112.4(8)
N1 C8 C17 108.8(8)
C9 C8 C17 112.9(9)
N1 C8 H8 107.5
C9 C8 H8 107.5
C17 C8 H8 107.5
C10 C9 C8 126.5(12)
C10 C9 H9 116.7
C8 C9 H9 116.7
C9 C10 C11 126.9(12)
C9 C10 H10 116.6
C11 C10 H10 116.6
C12 C11 C16 112.8(13)
C12 C11 C10 125.3(13)
C16 C11 C10 121.5(13)
C11 C12 C13 123.2(18)
C11 C12 H12 118.4
C13 C12 H12 118.4
C14 C13 C12 119(2)
C14 C13 H13 120.6
C12 C13 H13 120.6
C15 C14 C13 120.3(18)
C15 C14 H14 119.8
C13 C14 H14 119.8
C14 C15 C16 120.5(19)
C14 C15 H15 119.7
C16 C15 H15 119.7
C11 C16 C15 123.6(16)
C11 C16 H16 118.2
C15 C16 H16 118.2
C21 C17 C18 111.8(9)
C21 C17 C8 111.4(9)
C18 C17 C8 111.6(10)
C21 C17 H17 107.2
C18 C17 H17 107.2
C8 C17 H17 107.2
C17 C18 C19 113.5(11)
C17 C18 H18A 108.9
C19 C18 H18A 108.9
C17 C18 H18B 108.9
C19 C18 H18B 108.9
H18A C18 H18B 107.7
O3 C19 O4 124.7(14)
O3 C19 C18 124.7(14)
O4 C19 C18 110.6(13)
O4 C20 H20A 109.5
O4 C20 H20B 109.5
H20A C20 H20B 109.5
O4 C20 H20C 109.5
H20A C20 H20C 109.5
H20B C20 H20C 109.5
C26 C21 C22 116.3(11)
C26 C21 C17 120.6(12)
C22 C21 C17 123.1(11)
C21 C22 C23 121.1(13)
C21 C22 H22 119.5
C23 C22 H22 119.5
C24 C23 C22 118.8(13)
C24 C23 H23 120.6
C22 C23 H23 120.6
C25 C24 C23 121.6(13)
C25 C24 H24 119.2
C23 C24 H24 119.2
C24 C25 C26 117.7(15)
C24 C25 H25 121.2
C26 C25 H25 121.2
C21 C26 C25 124.4(15)
C21 C26 H26 117.8
C25 C26 H26 117.8

loop_
_geom_bond_atom_site_label_1
_geom_bond_atom_site_label_2
_geom_bond_distance
S1 O1 1.423(9)
S1 O2 1.426(9)
S1 N1 1.616(10)
S1 C5 1.752(12)
O3 C19 1.179(16)
O4 C19 1.315(16)
O4 C20 1.474(15)
N1 C8 1.447(12)
N1 H1D 0.8600
C1 C2 1.51(2)
C1 H1A 0.9600
C1 H1B 0.9600
C1 H1C 0.9600
C2 C7 1.33(2)
C2 C3 1.39(2)
C3 C4 1.412(19)
C3 H3 0.9300
C4 C5 1.371(17)
C4 H4 0.9300
C5 C6 1.343(18)
C6 C7 1.381(18)
C6 H6 0.9300
C7 H7 0.9300
C8 C9 1.493(14)
C8 C17 1.549(14)
C8 H8 0.9800
C9 C10 1.312(15)
C9 H9 0.9300
C10 C11 1.448(16)
C10 H10 0.9300
C11 C12 1.35(2)
C11 C16 1.356(19)
C12 C13 1.39(2)
C12 H12 0.9300
C13 C14 1.31(3)
C13 H13 0.9300
C14 C15 1.29(3)
C14 H14 0.9300
C15 C16 1.36(2)
C15 H15 0.9300
C16 H16 0.9300
C17 C21 1.507(15)
C17 C18 1.515(15)
C17 H17 0.9800
C18 C19 1.515(17)
C18 H18A 0.9700
C18 H18B 0.9700
C20 H20A 0.9600
C20 H20B 0.9600
C20 H20C 0.9600
C21 C26 1.348(17)
C21 C22 1.379(17)
C22 C23 1.398(18)
C22 H22 0.9300
C23 C24 1.36(2)
C23 H23 0.9300
C24 C25 1.34(2)
C24 H24 0.9300
C25 C26 1.380(18)
C25 H25 0.9300
C26 H26 0.9300
